data_7039241
loop_
_publ_author_name
'Tsantis, Sokratis T.'
'Zagoraiou, Eirini'
'Savvidou, Aikaterini'
'Raptopoulou, Catherine P.'
'Psycharis, Vassilis'
'Szyrwiel, Lukasz'
'Ho\/ly\'nska, Ma\/lgorzata'
'Perlepes, Spyros P.'

_publ_section_title
;
 Binding of oxime group to uranyl ion.
;
_journal_issue 22
_journal_name_full 'Dalton transactions (Cambridge, England : 2003)'
_journal_page_first 9307
_journal_page_last 9319
_journal_paper_doi 10.1039/c6dt01293k
_journal_volume 45
_journal_year 2016
_chemical_formula_sum 'C16 H22 N4 O6 U'
_chemical_formula_weight 604.40
_space_group_crystal_system triclinic
_space_group_IT_number 2
_space_group_name_Hall '-P 1'
_space_group_name_H-M_alt 'P -1'
_symmetry_space_group_name_Hall '-P 1'
_symmetry_space_group_name_H-M 'P -1'
_atom_sites_solution_hydrogens difmap
_audit_creation_method SHELXL-2014/6
_audit_update_record
;
2016-04-22 deposited with the CCDC.
2016-05-10 downloaded from the CCDC.
;
_cell_angle_alpha 71.652(2)
_cell_angle_beta 66.613(2)
_cell_angle_gamma 66.900(2)
_cell_formula_units_Z 1
_cell_length_a 7.5311(4)
_cell_length_b 8.3134(5)
_cell_length_c 9.0115(5)
_cell_measurement_reflns_used 9272
_cell_measurement_temperature 160(2)
_cell_measurement_theta_max 27.50
_cell_measurement_theta_min 3.09
_cell_volume 467.80(5)
_computing_cell_refinement 'CrystalClear, Rigaku MSC, 2005'
_computing_data_collection 'CrystalClear, Rigaku MSC, 2005'
_computing_data_reduction 'CrystalClear, Rigaku MSC, 2005'
_computing_molecular_graphics 'Diamond ver.3.1'
_computing_structure_refinement 'SHELXL-2014/6 (Sheldrick, 2014)'
_computing_structure_solution 'SHELXL-2014/6 (Sheldrick, 2014)'
_diffrn_ambient_temperature 160(2)
_diffrn_measured_fraction_theta_full 0.999
_diffrn_measured_fraction_theta_max 0.999
_diffrn_measurement_device_type 'Rigaku R-AXIS SPIDER IPDS'
_diffrn_measurement_method '\q scans'
_diffrn_radiation_type MoK\a
_diffrn_radiation_wavelength 0.71073
_diffrn_reflns_av_R_equivalents 0.0281
_diffrn_reflns_av_unetI/netI 0.0228
_diffrn_reflns_Laue_measured_fraction_full 0.999
_diffrn_reflns_Laue_measured_fraction_max 0.999
_diffrn_reflns_limit_h_max 8
_diffrn_reflns_limit_h_min -9
_diffrn_reflns_limit_k_max 10
_diffrn_reflns_limit_k_min -10
_diffrn_reflns_limit_l_max 11
_diffrn_reflns_limit_l_min -11
_diffrn_reflns_number 8816
_diffrn_reflns_point_group_measured_fraction_full 0.999
_diffrn_reflns_point_group_measured_fraction_max 0.999
_diffrn_reflns_theta_full 25.242
_diffrn_reflns_theta_max 26.998
_diffrn_reflns_theta_min 3.096
_exptl_absorpt_coefficient_mu 8.716
_exptl_absorpt_correction_T_max 1.000
_exptl_absorpt_correction_T_min 0.502
_exptl_absorpt_correction_type empirical
_exptl_absorpt_process_details 'CrystalClear, Rigaku MSC, 2005'
_exptl_crystal_colour yellow
_exptl_crystal_density_diffrn 2.145
_exptl_crystal_description parallelepiped
_exptl_crystal_F_000 286
_exptl_crystal_size_max 0.24
_exptl_crystal_size_mid 0.15
_exptl_crystal_size_min 0.15
_refine_diff_density_max 1.256
_refine_diff_density_min -0.647
_refine_diff_density_rms 0.096
_refine_ls_extinction_method none
_refine_ls_goodness_of_fit_ref 1.058
_refine_ls_hydrogen_treatment refall
_refine_ls_matrix_type full
_refine_ls_number_parameters 168
_refine_ls_number_reflns 2041
_refine_ls_number_restraints 0
_refine_ls_restrained_S_all 1.058
_refine_ls_R_factor_all 0.0135
_refine_ls_R_factor_gt 0.0135
_refine_ls_shift/su_max 0.000
_refine_ls_shift/su_mean 0.000
_refine_ls_structure_factor_coef Fsqd
_refine_ls_weighting_details 'w=1/[\s^2^(Fo^2^)+(0.0204P)^2^+0.0133P] where P=(Fo^2^+2Fc^2^)/3'
_refine_ls_weighting_scheme calc
_refine_ls_wR_factor_gt 0.0323
_refine_ls_wR_factor_ref 0.0323
_reflns_Friedel_coverage 0.000
_reflns_number_gt 2041
_reflns_number_total 2041
_reflns_threshold_expression 'I > 2\s(I)'
_cod_data_source_file c6dt01293k2.cif
_cod_data_source_block shelxl
_cod_depositor_comments 'Adding full bibliography for 7039239--7039242.cif.'
_cod_database_code 7039241
_shelx_space_group_comment
;
The symmetry employed for this shelxl refinement is uniquely defined
by the following loop, which should always be used as a source of
symmetry information in preference to the above space-group names.
They are only intended as comments.
;
_shelxl_version_number 2014/6

loop_
_space_group_symop_operation_xyz
'x, y, z'
'-x, -y, -z'

loop_
_atom_site_label
_atom_site_type_symbol
_atom_site_fract_x
_atom_site_fract_y
_atom_site_fract_z
_atom_site_U_iso_or_equiv
_atom_site_adp_type
_atom_site_occupancy
_atom_site_site_symmetry_order
_atom_site_calc_flag
_atom_site_refinement_flags_posn
_atom_site_refinement_flags_occupancy
U1 U 0.5000 0.5000 0.0000 0.01538(5) Uani 1 2 d S P
O1 O 0.3480(3) 0.3718(2) 0.0151(2) 0.0225(3) Uani 1 1 d . .
O2 O 0.2599(3) 0.6075(2) 0.2366(2) 0.0219(3) Uani 1 1 d . .
N1 N 0.3867(3) 0.4574(3) 0.2997(2) 0.0182(4) Uani 1 1 d . .
N2 N 0.6450(3) 0.1477(3) 0.4136(2) 0.0190(4) Uani 1 1 d . .
C1 C 0.1786(4) 0.5275(4) 0.5726(3) 0.0230(5) Uani 1 1 d . .
C2 C 0.3538(3) 0.4151(3) 0.4574(3) 0.0177(4) Uani 1 1 d . .
C3 C 0.4926(3) 0.2482(3) 0.5216(3) 0.0171(4) Uani 1 1 d . .
C4 C 0.4667(4) 0.1960(3) 0.6907(3) 0.0224(5) Uani 1 1 d . .
C5 C 0.5963(4) 0.0367(4) 0.7478(3) 0.0281(6) Uani 1 1 d . .
C6 C 0.7485(4) -0.0670(3) 0.6383(3) 0.0260(5) Uani 1 1 d . .
C7 C 0.7679(4) -0.0051(3) 0.4718(3) 0.0217(5) Uani 1 1 d . .
O3 O 0.2459(3) 0.7689(2) -0.0873(2) 0.0229(4) Uani 1 1 d . .
C8 C 0.0339(4) 0.7846(5) -0.0294(4) 0.0348(7) Uani 1 1 d . .
H3O H 0.271(6) 0.795(5) -0.169(5) 0.036(11) Uiso 1 1 d . .
H1A H 0.222(5) 0.543(4) 0.655(4) 0.029(8) Uiso 1 1 d . .
H1B H 0.077(5) 0.476(5) 0.627(4) 0.034(9) Uiso 1 1 d . .
H1C H 0.126(5) 0.642(5) 0.516(4) 0.030(8) Uiso 1 1 d . .
H4 H 0.373(5) 0.261(4) 0.763(4) 0.026(8) Uiso 1 1 d . .
H5 H 0.580(5) 0.002(5) 0.864(5) 0.042(10) Uiso 1 1 d . .
H6 H 0.843(5) -0.174(4) 0.669(4) 0.026(8) Uiso 1 1 d . .
H7 H 0.870(5) -0.066(4) 0.390(4) 0.021(7) Uiso 1 1 d . .
H8A H 0.013(5) 0.699(5) -0.062(4) 0.038(9) Uiso 1 1 d . .
H8B H -0.045(7) 0.899(6) -0.073(5) 0.061(12) Uiso 1 1 d . .
H8C H -0.012(7) 0.773(6) 0.091(6) 0.062(12) Uiso 1 1 d . .

loop_
_atom_site_aniso_label
_atom_site_aniso_U_11
_atom_site_aniso_U_22
_atom_site_aniso_U_33
_atom_site_aniso_U_23
_atom_site_aniso_U_13
_atom_site_aniso_U_12
U1 0.01561(7) 0.01778(6) 0.01179(6) -0.00115(4) -0.00392(4) -0.00582(4)
O1 0.0230(8) 0.0254(8) 0.0195(8) -0.0018(7) -0.0055(7) -0.0110(7)
O2 0.0202(8) 0.0223(8) 0.0174(7) -0.0003(6) -0.0064(7) -0.0028(6)
N1 0.0178(9) 0.0184(9) 0.0172(9) -0.0026(7) -0.0060(7) -0.0045(7)
N2 0.0195(9) 0.0203(9) 0.0165(9) -0.0035(7) -0.0047(8) -0.0065(7)
C1 0.0213(12) 0.0265(12) 0.0170(10) -0.0054(9) -0.0031(10) -0.0051(10)
C2 0.0169(10) 0.0203(10) 0.0159(10) -0.0042(8) -0.0030(8) -0.0074(8)
C3 0.0174(10) 0.0195(10) 0.0160(10) -0.0032(8) -0.0046(8) -0.0082(8)
C4 0.0241(12) 0.0271(12) 0.0160(10) -0.0062(10) -0.0053(9) -0.0072(10)
C5 0.0303(13) 0.0343(14) 0.0155(11) -0.0023(10) -0.0076(10) -0.0071(11)
C6 0.0268(12) 0.0241(12) 0.0233(12) -0.0006(10) -0.0109(10) -0.0038(10)
C7 0.0193(11) 0.0232(11) 0.0203(11) -0.0055(9) -0.0040(9) -0.0051(9)
O3 0.0190(8) 0.0282(9) 0.0137(8) -0.0010(7) -0.0041(7) -0.0027(7)
C8 0.0207(13) 0.0463(17) 0.0272(13) -0.0012(13) -0.0063(11) -0.0058(12)

loop_
_atom_type_symbol
_atom_type_description
_atom_type_scat_dispersion_real
_atom_type_scat_dispersion_imag
_atom_type_scat_source
C C 0.0033 0.0016 'International Tables Vol C Tables 4.2.6.8 and 6.1.1.4'
H H 0.0000 0.0000 'International Tables Vol C Tables 4.2.6.8 and 6.1.1.4'
N N 0.0061 0.0033 'International Tables Vol C Tables 4.2.6.8 and 6.1.1.4'
O O 0.0106 0.0060 'International Tables Vol C Tables 4.2.6.8 and 6.1.1.4'
U U -9.6767 9.6646 'International Tables Vol C Tables 4.2.6.8 and 6.1.1.4'

loop_
_geom_angle_atom_site_label_1
_geom_angle_atom_site_label_2
_geom_angle_atom_site_label_3
_geom_angle
_geom_angle_site_symmetry_1
_geom_angle_site_symmetry_3
O1 U1 O1 180.0 . 2_665
O1 U1 O2 89.76(7) . .
O1 U1 O2 90.23(7) 2_665 .
O1 U1 O2 90.24(7) . 2_665
O1 U1 O2 89.77(7) 2_665 2_665
O2 U1 O2 180.0 . 2_665
O1 U1 N1 89.45(7) . .
O1 U1 N1 90.55(7) 2_665 .
O2 U1 N1 32.89(6) . .
O2 U1 N1 147.11(6) 2_665 .
O1 U1 N1 90.55(7) . 2_665
O1 U1 N1 89.45(7) 2_665 2_665
O2 U1 N1 147.11(6) . 2_665
O2 U1 N1 32.89(6) 2_665 2_665
N1 U1 N1 180.0 . 2_665
O1 U1 O3 91.46(7) . 2_665
O1 U1 O3 88.54(7) 2_665 2_665
O2 U1 O3 107.71(6) . 2_665
O2 U1 O3 72.28(6) 2_665 2_665
N1 U1 O3 74.85(6) . 2_665
N1 U1 O3 105.15(6) 2_665 2_665
O1 U1 O3 88.54(7) . .
O1 U1 O3 91.46(7) 2_665 .
O2 U1 O3 72.29(6) . .
O2 U1 O3 107.71(6) 2_665 .
N1 U1 O3 105.15(6) . .
N1 U1 O3 74.85(6) 2_665 .
O3 U1 O3 180.0 2_665 .
N1 O2 U1 77.51(11) . .
C2 N1 O2 119.31(19) . .
C2 N1 U1 170.94(17) . .
O2 N1 U1 69.61(10) . .
C7 N2 C3 118.7(2) . .
C2 C1 H1A 110.8(18) . .
C2 C1 H1B 111(2) . .
H1A C1 H1B 108(3) . .
C2 C1 H1C 111(2) . .
H1A C1 H1C 106(3) . .
H1B C1 H1C 109(3) . .
N1 C2 C3 117.6(2) . .
N1 C2 C1 121.7(2) . .
C3 C2 C1 120.6(2) . .
N2 C3 C4 120.9(2) . .
N2 C3 C2 118.69(19) . .
C4 C3 C2 120.4(2) . .
C5 C4 C3 119.2(2) . .
C5 C4 H4 118(2) . .
C3 C4 H4 123(2) . .
C6 C5 C4 119.9(2) . .
C6 C5 H5 121(2) . .
C4 C5 H5 119(2) . .
C5 C6 C7 117.8(2) . .
C5 C6 H6 123.7(19) . .
C7 C6 H6 118.4(18) . .
N2 C7 C6 123.5(2) . .
N2 C7 H7 113.8(18) . .
C6 C7 H7 122.6(18) . .
C8 O3 U1 122.25(17) . .
C8 O3 H3O 106(3) . .
U1 O3 H3O 113(3) . .
O3 C8 H8A 110(2) . .
O3 C8 H8B 112(3) . .
H8A C8 H8B 107(3) . .
O3 C8 H8C 107(3) . .
H8A C8 H8C 112(3) . .
H8B C8 H8C 108(3) . .

loop_
_geom_bond_atom_site_label_1
_geom_bond_atom_site_label_2
_geom_bond_distance
_geom_bond_site_symmetry_2
U1 O1 1.7911(18) .
U1 O1 1.7911(18) 2_665
U1 O2 2.3423(16) .
U1 O2 2.3423(16) 2_665
U1 N1 2.4398(19) .
U1 N1 2.4398(19) 2_665
U1 O3 2.4514(17) 2_665
U1 O3 2.4514(17) .
O2 N1 1.357(2) .
N1 C2 1.296(3) .
N2 C7 1.338(3) .
N2 C3 1.355(3) .
C1 C2 1.499(3) .
C1 H1A 0.98(4) .
C1 H1B 0.91(4) .
C1 H1C 0.94(3) .
C2 C3 1.480(3) .
C3 C4 1.401(3) .
C4 C5 1.388(4) .
C4 H4 0.88(3) .
C5 C6 1.376(4) .
C5 H5 0.97(4) .
C6 C7 1.392(3) .
C6 H6 0.94(3) .
C7 H7 0.93(3) .
O3 C8 1.434(3) .
O3 H3O 0.67(4) .
C8 H8A 0.93(4) .
C8 H8B 0.96(5) .
C8 H8C 0.99(5) .

loop_
_geom_hbond_atom_site_label_D
_geom_hbond_atom_site_label_H
_geom_hbond_atom_site_label_A
_geom_hbond_distance_DH
_geom_hbond_distance_HA
_geom_hbond_distance_DA
_geom_hbond_angle_DHA
_geom_hbond_site_symmetry_A
O3 H3O N2 0.67(4) 1.99(4) 2.654(3) 176(4) 2_665
